data_5000292
loop_
_publ_author_name
'Colette Boskovic'
'Wolfgang Wernsdorfer'
'Kirsten Folting'
'John C. Huffman'
'David N. Hendrickson'
'George Christou'

_publ_section_title
;
Single-Molecule Magnets: Novel Mn8 and Mn9 Carboxylate Clusters Containing
an Unusual Pentadentate Ligand Derived from Pyridine-2,6-dimethanol
;
_journal_name_full 'Inorganic Chemistry'
_journal_page_first 5107
_journal_page_last 5118
_journal_paper_doi 10.1021/ic020217p
_journal_volume 41
_journal_year 2002
_chemical_formula_moiety 'C85 H111 Mn9 N7 O38, 0.2(C2 H3 N), C3.87'
_chemical_formula_sum 'C89.3 H111.6 Mn9 N7.2 O38'
_chemical_formula_weight 2388.34
_space_group_IT_number 2
_symmetry_cell_setting triclinic
_symmetry_space_group_name_Hall '-P 1'
_symmetry_space_group_name_H-M 'P -1'
_atom_sites_solution_hydrogens geom
_atom_sites_solution_primary direct
_atom_sites_solution_secondary difmap
_cell_angle_alpha 78.6887(8)
_cell_angle_beta 77.9596(8)
_cell_angle_gamma 82.3176(8)
_cell_formula_units_Z 2
_cell_length_a 12.1312(4)
_cell_length_b 18.8481(6)
_cell_length_c 23.2600(7)
_cell_measurement_reflns_used 6368
_cell_measurement_temperature 116(2)
_cell_measurement_theta_max 27.45
_cell_measurement_theta_min 2.29
_cell_volume 5076.4(5)
_diffrn_ambient_temperature 116(2)
_diffrn_detector_area_resol_mean 44.52
_diffrn_detector_type 'Bruker SMART 6000'
_diffrn_measured_fraction_theta_full 1
_diffrn_measured_fraction_theta_max 1
_diffrn_measurement_details '   0.30 degree frames measured for  10.13 seconds each'
_diffrn_measurement_device 'three-circle goniometer with fixed chi'
_diffrn_measurement_device_type 'Bruker Platform goniometer'
_diffrn_measurement_method '\w scans'
_diffrn_radiation_type 'Mo K\a'
_diffrn_radiation_wavelength 0.71073
_diffrn_reflns_av_R_equivalents 0.034
_diffrn_reflns_limit_h_max 15
_diffrn_reflns_limit_h_min -15
_diffrn_reflns_limit_k_max 24
_diffrn_reflns_limit_k_min -24
_diffrn_reflns_limit_l_max 30
_diffrn_reflns_limit_l_min -30
_diffrn_reflns_number 58559
_diffrn_reflns_theta_full 27.5327
_diffrn_reflns_theta_max 27.5327
_diffrn_reflns_theta_min 2.13764
_diffrn_standards_decay_% 0.0
_diffrn_standards_interval_time 307
_diffrn_standards_number 6369
_exptl_absorpt_coefficient_mu 1.1680
_exptl_absorpt_correction_T_max 0.773
_exptl_absorpt_correction_T_min 0.583
_exptl_absorpt_correction_type semi-empirical
_exptl_absorpt_process_details SADABS
_exptl_crystal_colour amber
_exptl_crystal_density_diffrn 1.563
_exptl_crystal_density_meas ?
_exptl_crystal_density_method 'not measured'
_exptl_crystal_description parallellopiped
_exptl_crystal_F_000 2452
_exptl_crystal_size_max 0.40
_exptl_crystal_size_mid 0.40
_exptl_crystal_size_min 0.20
_refine_diff_density_max 0.74
_refine_diff_density_min -0.61
_refine_ls_abs_structure_details none
_refine_ls_abs_structure_Flack ?
_refine_ls_extinction_coef -0.000000148(9)
_refine_ls_extinction_expression
;
Larson, A. C. (1967).  Acta Cryst. 23, p. 664.  Eq. (3)
;
_refine_ls_extinction_method Zachariasen
_refine_ls_goodness_of_fit_ref 1.184
_refine_ls_hydrogen_treatment noref
_refine_ls_matrix_type full
_refine_ls_number_parameters 1328
_refine_ls_number_reflns 14798
_refine_ls_R_factor_gt 0.0412
_refine_ls_shift/su_max 1.67
_refine_ls_structure_factor_coef F
_refine_ls_weighting_details w^-1^=\s^2^(F)+(.04F)^2^
_refine_ls_weighting_scheme calc
_refine_ls_wR_factor_ref 0.0403
_reflns_number_gt 14798
_reflns_number_total 23350
_reflns_threshold_expression 'Fo^2^> 2.00\s(Fo^2^)'
_cod_database_code 5000292

loop_
_symmetry_equiv_pos_as_xyz
x,y,z
-x,-y,-z

loop_
_atom_site_label
_atom_site_type_symbol
_atom_site_fract_x
_atom_site_fract_y
_atom_site_fract_z
_atom_site_U_iso_or_equiv
_atom_site_adp_type
_atom_site_occupancy
_atom_site_disorder_group
_atom_site_disorder_assembly
Mn1 Mn 0.13703(5) 0.86020(3) 0.39129(2) 0.0328(2) Uani 1 0 .
Mn2 Mn 0.01198(5) 0.74801(3) 0.33681(2) 0.0328(2) Uani 1 0 .
Mn3 Mn 0.10654(5) 0.88251(3) 0.23363(2) 0.03066(19) Uani 1 0 .
Mn4 Mn 0.27888(4) 0.73885(3) 0.28381(2) 0.02938(19) Uani 1 0 .
Mn5 Mn 0.43281(4) 0.60198(3) 0.22384(2) 0.02684(18) Uani 1 0 .
Mn6 Mn 0.53201(4) 0.43336(3) 0.20640(2) 0.02504(18) Uani 1 0 .
Mn7 Mn 0.79150(4) 0.33944(3) 0.18950(2) 0.0315(2) Uani 1 0 .
Mn8 Mn 0.60230(4) 0.31073(3) 0.31168(2) 0.02929(19) Uani 1 0 .
Mn9 Mn 0.54261(4) 0.23549(3) 0.20508(2) 0.02866(19) Uani 1 0 .
O10 O 0.2800(2) 0.91728(14) 0.33407(11) 0.0377(10) Uani 1 0 .
C11 C 0.3241(3) 0.8995(2) 0.28416(17) 0.0355(14) Uani 1 0 .
O12 O 0.2770(2) 0.85971(13) 0.25994(11) 0.0347(9) Uani 1 0 .
C13 C 0.4379(4) 0.9232(2) 0.2527(2) 0.0481(17) Uani 1 0 .
C14 C 0.4847(4) 0.9774(3) 0.2784(2) 0.059(2) Uani 1 0 .
O15 O 0.0686(2) 0.63433(13) 0.33456(11) 0.0376(10) Uani 1 0 .
C16 C 0.1573(3) 0.5990(2) 0.31210(16) 0.0342(14) Uani 1 0 .
O17 O 0.2544(2) 0.62318(12) 0.29537(10) 0.0313(9) Uani 1 0 .
C18 C 0.1454(3) 0.5227(2) 0.30472(18) 0.0409(15) Uani 1 0 .
C19 C 0.0524(4) 0.5231(3) 0.2702(3) 0.085(3) Uani 1 0 .
O20 O 0.44609(19) 0.48432(12) 0.28414(10) 0.0301(9) Uani 1 0 .
C21 C 0.4504(3) 0.4563(2) 0.33836(15) 0.0315(13) Uani 1 0 .
O22 O 0.4961(2) 0.39428(13) 0.35512(10) 0.0352(9) Uani 1 0 .
C23 C 0.3959(4) 0.5018(2) 0.38572(17) 0.0525(17) Uani 1 0 .
C24 C 0.4128(6) 0.4704(3) 0.4470(2) 0.088(3) Uani 1 0 .
O25 O 0.65050(19) 0.37994(13) 0.13670(10) 0.0296(9) Uani 1 0 .
C26 C 0.6212(3) 0.3478(2) 0.09889(15) 0.0317(13) Uani 1 0 .
O27 O 0.5880(2) 0.28685(14) 0.11166(10) 0.0350(10) Uani 1 0 .
C28 C 0.6285(3) 0.3888(2) 0.03607(17) 0.0404(15) Uani 1 0 .
C29 C 0.5789(3) 0.3549(2) -0.00458(16) 0.0429(16) Uani 1 0 .
O30 O 0.0051(2) 0.81359(16) 0.46284(12) 0.0449(11) Uani 1 0 .
C31 C -0.0714(4) 0.7752(2) 0.46460(18) 0.0440(16) Uani 1 0 .
O32 O -0.0786(2) 0.73952(15) 0.42460(12) 0.0438(11) Uani 1 0 .
C33 C -0.1669(4) 0.7713(3) 0.5193(2) 0.068(2) Uani 1 0 .
C34 C -0.2444(5) 0.7142(3) 0.5286(3) 0.086(3) Uani 1 0 .
O35 O -0.1197(2) 0.76777(15) 0.28650(12) 0.0410(11) Uani 1 0 .
C36 C -0.1250(3) 0.8157(2) 0.23998(18) 0.0403(15) Uani 1 0 .
O37 O -0.0565(2) 0.86263(13) 0.21785(11) 0.0362(10) Uani 1 0 .
C38 C -0.2221(4) 0.8152(3) 0.2079(2) 0.061(2) Uani 1 0 .
C39 C -0.1847(5) 0.8269(3) 0.1405(3) 0.084(3) Uani 1 0 .
O40 O 0.4142(2) 0.72916(14) 0.31844(11) 0.0371(10) Uani 1 0 .
C41 C 0.5044(3) 0.6848(2) 0.31323(16) 0.0343(14) Uani 1 0 .
O42 O 0.5225(2) 0.63488(13) 0.28378(10) 0.0357(9) Uani 1 0 .
C43 C 0.5930(3) 0.6959(2) 0.34688(18) 0.0486(17) Uani 1 0 .
C44 C 0.5863(5) 0.7720(4) 0.3629(3) 0.060(3) Uani 0.7 0 .
O45 O 0.32662(19) 0.56107(13) 0.17706(10) 0.0315(9) Uani 1 0 .
C46 C 0.3351(3) 0.50548(19) 0.15430(14) 0.0280(12) Uani 1 0 .
O47 O 0.40777(19) 0.45026(12) 0.16241(10) 0.0294(8) Uani 1 0 .
C48 C 0.2536(3) 0.5002(2) 0.11473(15) 0.0329(13) Uani 1 0 .
C49 C 0.2945(3) 0.4480(2) 0.07090(16) 0.0372(14) Uani 1 0 .
O50 O 0.7512(2) 0.29822(15) 0.34700(11) 0.0413(11) Uani 1 0 .
C51 C 0.8509(3) 0.3055(2) 0.31967(19) 0.0413(15) Uani 1 0 .
O52 O 0.8826(2) 0.32127(14) 0.26418(12) 0.0397(10) Uani 1 0 .
C53 C 0.9413(4) 0.2971(3) 0.3577(2) 0.057(2) Uani 1 0 .
C54 C 0.9225(9) 0.3592(6) 0.3937(5) 0.075(5) Uani 0.5 0 .
O55 O 0.5178(2) 0.22331(14) 0.36341(10) 0.0354(10) Uani 1 0 .
C56 C 0.4787(3) 0.1747(2) 0.34466(16) 0.0352(14) Uani 1 0 .
O57 O 0.4760(2) 0.17398(13) 0.29137(11) 0.0351(10) Uani 1 0 .
C58 C 0.4348(5) 0.1126(3) 0.3900(2) 0.063(2) Uani 1 0 .
C59 C 0.5463(6) 0.0551(4) 0.3986(3) 0.052(3) Uani 0.65 0 .
O60 O 0.0871(2) 0.99439(14) 0.22845(12) 0.0424(11) Uani 1 0 .
C61 C 0.1530(4) 1.0424(2) 0.22476(19) 0.0446(16) Uani 1 0 .
O62 O 0.2499(3) 1.04331(18) 0.19385(17) 0.0725(16) Uani 1 0 .
C63 C 0.1099(4) 1.1040(2) 0.2593(2) 0.0479(17) Uani 1 0 .
C64 C 0.1992(4) 1.1237(3) 0.2888(2) 0.058(2) Uani 1 0 .
O65 O 0.9088(2) 0.27005(17) 0.14348(15) 0.0578(13) Uani 1 0 .
C66 C 0.9169(4) 0.2542(3) 0.0950(2) 0.0509(18) Uani 1 0 .
O67 O 0.8799(4) 0.2936(2) 0.0515(2) 0.116(2) Uani 1 0 .
C68 C 0.9765(4) 0.1801(3) 0.0836(2) 0.061(2) Uani 1 0 .
C69 C 1.0589(5) 0.1813(5) 0.0273(3) 0.124(4) Uani 1 0 .
O70 O 0.36261(19) 0.72031(12) 0.21061(10) 0.0304(9) Uani 1 0 .
C71 C 0.4336(3) 0.7722(2) 0.17424(16) 0.0358(14) Uani 1 0 .
C72 C 0.5157(3) 0.73784(19) 0.12767(15) 0.0302(13) Uani 1 0 .
C73 C 0.5732(3) 0.7784(2) 0.07742(17) 0.0367(15) Uani 1 0 .
C74 C 0.6550(4) 0.7430(2) 0.03943(17) 0.0382(16) Uani 1 0 .
C75 C 0.6752(3) 0.6684(2) 0.05164(16) 0.0361(15) Uani 1 0 .
C76 C 0.6101(3) 0.6311(2) 0.10161(15) 0.0286(12) Uani 1 0 .
N77 N 0.5332(2) 0.66551(15) 0.13949(12) 0.0269(10) Uani 1 0 .
C78 C 0.6157(3) 0.5498(2) 0.11611(15) 0.0317(13) Uani 1 0 .
O79 O 0.57263(18) 0.52744(12) 0.17719(9) 0.0264(8) Uani 1 0 .
O80 O 0.14007(19) 0.76265(12) 0.25129(10) 0.0295(9) Uani 1 0 .
C81 C 0.1275(3) 0.7306(2) 0.20254(16) 0.0366(14) Uani 1 0 .
C82 C 0.1578(3) 0.7777(2) 0.14331(17) 0.0399(14) Uani 1 0 .
C83 C 0.1733(4) 0.7482(2) 0.09148(19) 0.0567(18) Uani 1 0 .
C84 C 0.1977(5) 0.7919(3) 0.0370(2) 0.074(2) Uani 1 0 .
C85 C 0.2093(5) 0.8636(3) 0.03505(19) 0.071(2) Uani 1 0 .
C86 C 0.1943(4) 0.8908(2) 0.08777(19) 0.0551(19) Uani 1 0 .
N87 N 0.1675(3) 0.84810(18) 0.14174(14) 0.0412(13) Uani 1 0 .
C88 C 0.2124(5) 0.9678(3) 0.0876(2) 0.073(2) Uani 1 0 .
O89 O 0.3154(4) 0.9679(2) 0.10784(18) 0.088(2) Uani 1 0 .
O90 O 0.66373(18) 0.40630(13) 0.24453(10) 0.0269(8) Uani 1 0 .
C91 C 0.7161(3) 0.4623(2) 0.25930(16) 0.0352(14) Uani 1 0 .
C92 C 0.7981(3) 0.4969(2) 0.20703(18) 0.0375(15) Uani 1 0 .
C93 C 0.8163(4) 0.5699(2) 0.2008(2) 0.0477(17) Uani 1 0 .
C94 C 0.8914(4) 0.6003(3) 0.1523(2) 0.055(2) Uani 1 0 .
C95 C 0.9460(4) 0.5584(3) 0.1107(2) 0.0508(19) Uani 1 0 .
C96 C 0.9243(3) 0.4864(2) 0.11878(18) 0.0436(16) Uani 1 0 .
N97 N 0.8512(2) 0.45573(18) 0.16692(14) 0.0354(12) Uani 1 0 .
C98 C 0.9759(3) 0.4411(3) 0.07218(18) 0.0478(17) Uani 1 0 .
O99 O 0.8934(2) 0.43302(17) 0.03841(12) 0.0505(12) Uani 1 0 .
O100 O 0.1862(2) 0.74899(13) 0.36101(10) 0.0320(9) Uani 1 0 .
C101 C 0.2120(3) 0.6966(2) 0.41131(16) 0.0379(14) Uani 1 0 .
C102 C 0.2782(3) 0.7268(2) 0.44730(15) 0.0367(14) Uani 1 0 .
C103 C 0.3479(4) 0.6829(2) 0.48335(17) 0.0476(16) Uani 1 0 .
C104 C 0.4002(4) 0.7136(3) 0.51789(17) 0.0557(18) Uani 1 0 .
C105 C 0.3847(4) 0.7882(3) 0.51505(18) 0.0526(18) Uani 1 0 .
C106 C 0.3163(3) 0.8288(2) 0.47801(16) 0.0417(15) Uani 1 0 .
N107 N 0.2628(3) 0.79841(17) 0.44517(13) 0.0366(12) Uani 1 0 .
C108 C 0.2996(4) 0.9111(2) 0.47046(19) 0.0488(17) Uani 1 0 .
O109 O 0.1890(2) 0.93231(15) 0.45799(12) 0.0461(11) Uani 1 0 .
C110 C 0.1576(4) 1.0083(2) 0.44682(19) 0.0477(17) Uani 1 0 .
C111 C 0.0527(4) 1.0205(2) 0.42084(17) 0.0417(15) Uani 1 0 .
C112 C -0.0201(4) 1.0845(2) 0.42324(18) 0.0472(17) Uani 1 0 .
C113 C -0.1147(4) 1.0915(2) 0.39774(18) 0.0483(16) Uani 1 0 .
C114 C -0.1366(3) 1.0361(2) 0.37114(17) 0.0452(15) Uani 1 0 .
C115 C -0.0595(3) 0.9735(2) 0.36956(17) 0.0394(15) Uani 1 0 .
N116 N 0.0326(3) 0.96678(17) 0.39443(13) 0.0383(12) Uani 1 0 .
C117 C -0.0761(3) 0.9112(2) 0.34176(17) 0.0385(14) Uani 1 0 .
O118 O 0.02546(19) 0.86548(13) 0.32886(10) 0.0329(9) Uani 1 0 .
O119 O 0.3776(9) 0.9415(6) 0.4235(4) 0.053(3) Uiso 0.294966 0 .
O120 O 0.3383(11) 0.9470(7) 0.4934(6) 0.069(4) Uiso 0.266717 0 .
O121 O 0.1803(8) 1.0497(5) 0.4753(4) 0.060(3) Uiso 0.334365 0 .
O122 O 0.247(2) 1.0285(14) 0.4026(11) 0.072(7) Uiso 0.13651 0 .
O123 O 0.48045(18) 0.34003(12) 0.24548(10) 0.0272(8) Uani 1 0 .
C124 C 0.3620(3) 0.3385(2) 0.26847(16) 0.0340(13) Uani 1 0 .
C125 C 0.3015(3) 0.3127(2) 0.22722(16) 0.0312(13) Uani 1 0 .
C126 C 0.1881(3) 0.3325(2) 0.22598(19) 0.0445(16) Uani 1 0 .
C127 C 0.1377(3) 0.3043(3) 0.1886(2) 0.0501(18) Uani 1 0 .
C128 C 0.2007(4) 0.2579(2) 0.15327(19) 0.0448(17) Uani 1 0 .
C129 C 0.3134(3) 0.2395(2) 0.15681(17) 0.0377(15) Uani 1 0 .
N130 N 0.3630(2) 0.26691(16) 0.19334(13) 0.0334(11) Uani 1 0 .
C131 C 0.3878(4) 0.1881(2) 0.11955(19) 0.0476(17) Uani 1 0 .
O132 O 0.4739(2) 0.15398(14) 0.15134(11) 0.0398(10) Uani 1 0 .
C133 C 0.5602(4) 0.1115(3) 0.1192(2) 0.0580(19) Uani 1 0 .
C134 C 0.6569(4) 0.0945(2) 0.15224(18) 0.0436(16) Uani 1 0 .
C135 C 0.7346(4) 0.0338(2) 0.1456(2) 0.0533(18) Uani 1 0 .
C136 C 0.8225(4) 0.0228(2) 0.1766(2) 0.0564(18) Uani 1 0 .
C137 C 0.8328(3) 0.0707(2) 0.21217(18) 0.0451(15) Uani 1 0 .
C138 C 0.7519(3) 0.1305(2) 0.21705(16) 0.0351(13) Uani 1 0 .
N139 N 0.6667(3) 0.14093(16) 0.18713(13) 0.0361(12) Uani 1 0 .
C140 C 0.7539(3) 0.1847(2) 0.25614(16) 0.0383(14) Uani 1 0 .
O141 O 0.69039(19) 0.25190(12) 0.23907(10) 0.0302(8) Uani 1 0 .
O142 O 0.3377(5) 0.1507(3) 0.0965(3) 0.0514(15) Uiso 0.506467 0 .
O143 O 0.4285(16) 0.2171(10) 0.0727(9) 0.061(5) Uiso 0.174092 0 .
O144 O 0.5481(13) 0.0693(8) 0.0905(7) 0.083(4) Uiso 0.261514 0 .
O145 O 0.584(2) 0.1462(14) 0.0696(11) 0.081(7) Uiso 0.156757 0 .
N146 N 0.6527(18) -0.0590(12) 0.4527(10) 0.071(6) Uiso 0.2 0 .
C147 C 0.6473(17) -0.0966(11) 0.4236(9) 0.041(5) Uiso 0.2 0 .
C148 C 0.6378(19) 0.8506(12) 0.3885(10) 0.054(6) Uiso 0.2 0 .
C149 C 0.5610(12) -0.0183(8) 0.0250(6) 0.080(4) Uiso 0.462389 0 .
C150 C 0.6297(14) -0.0438(9) 0.0485(7) 0.074(4) Uiso 0.34951 0 .
C151 C 0.5165(16) -0.0296(8) 0.0019(8) 0.092(5) Uiso 0.409945 0 .
C152 C -0.1639(16) 0.5619(10) 0.4196(8) 0.125(6) Uiso 0.479857 0 .
C153 C -0.1247(17) 0.4907(11) 0.4801(9) 0.138(7) Uiso 0.492349 0 .
C154 C -0.074(2) 0.5032(18) 0.5080(12) 0.146(9) Uiso 0.410075 0 .
C155 C -0.2462(17) 0.5181(10) 0.3994(8) 0.125(6) Uiso 0.4161 0 .
C156 C 0 1 0 0.138(12) Uiso 0.359264 0 .
C157 C -0.001(4) 0.4694(16) 0.5125(13) 0.100(9) Uiso 0.255663 0 .
C158 C -0.104(3) 0.5373(19) 0.4478(15) 0.097(9) Uiso 0.232212 0 .
C59' C 0.4264(12) 0.1086(8) 0.4538(6) 0.060(4) Uiso 0.35 0 .
C54' C 0.9116(9) 0.2992(6) 0.4179(5) 0.063(3) Uiso 0.5 0 .
C44' C 0.6722(15) 0.6216(9) 0.3701(8) 0.067(5) Uiso 0.3 0 .
H1 H 0.5565 0.9898 0.2552 0.0754 Uiso 1 0 .
H2 H 0.4337 1.0205 0.279 0.0754 Uiso 1 0 .
H3 H 0.4938 0.9569 0.3181 0.0754 Uiso 1 0 .
H4 H 0.068 0.5532 0.231 0.0983 Uiso 1 0 .
H5 H 0.041 0.4761 0.2645 0.0983 Uiso 1 0 .
H6 H -0.0198 0.544 0.2904 0.0983 Uiso 1 0 .
H7 H 0.3838 0.4242 0.4593 0.0947 Uiso 1 0 .
H8 H 0.495 0.4612 0.4477 0.0947 Uiso 1 0 .
H9 H 0.381 0.5008 0.4749 0.0947 Uiso 1 0 .
H10 H 0.5852 0.3842 -0.0438 0.0575 Uiso 1 0 .
H11 H 0.6181 0.3083 -0.0085 0.0575 Uiso 1 0 .
H12 H 0.5009 0.3497 0.0111 0.0575 Uiso 1 0 .
H13 H -0.2799 0.72 0.4945 0.1019 Uiso 1 0 .
H14 H -0.2011 0.6663 0.5312 0.1019 Uiso 1 0 .
H15 H -0.3007 0.7136 0.5634 0.1019 Uiso 1 0 .
H16 H -0.128 0.7879 0.1289 0.0886 Uiso 1 0 .
H17 H -0.2469 0.8253 0.1205 0.0886 Uiso 1 0 .
H18 H -0.154 0.8712 0.1262 0.0886 Uiso 1 0 .
H19 H 0.593 0.8065 0.3277 0.0758 Uiso 0.7 0 .
H20 H 0.514 0.7807 0.3878 0.0758 Uiso 0.7 0 .
H21 H 0.644 0.7739 0.3841 0.0758 Uiso 0.7 0 .
H22 H 0.239 0.4478 0.0468 0.053 Uiso 1 0 .
H23 H 0.3628 0.4627 0.0441 0.053 Uiso 1 0 .
H24 H 0.3101 0.3997 0.0908 0.053 Uiso 1 0 .
H25 H 0.9273 0.4048 0.3643 0.0748 Uiso 0.5 0 .
H26 H 0.8504 0.3598 0.4168 0.0748 Uiso 0.5 0 .
H27 H 0.9794 0.3558 0.4157 0.0748 Uiso 0.5 0 .
H28 H 0.5295 0.0116 0.4269 0.0712 Uiso 0.65 0 .
H29 H 0.5843 0.0396 0.3612 0.0712 Uiso 0.65 0 .
H30 H 0.6024 0.0767 0.412 0.0712 Uiso 0.65 0 .
H31 H 0.2234 1.0827 0.3152 0.0797 Uiso 1 0 .
H32 H 0.2622 1.138 0.2579 0.0797 Uiso 1 0 .
H33 H 0.1701 1.1628 0.3092 0.0797 Uiso 1 0 .
H34 H 1.095 0.1366 0.0198 0.128 Uiso 1 0 .
H35 H 1.0224 0.2045 -0.0067 0.128 Uiso 1 0 .
H36 H 1.1176 0.2136 0.026 0.128 Uiso 1 0 .
H37 H 0.1669 0.239 0.1262 0.062 Uiso 1 0 .
H38 H 0.4918 0.8809 0.2505 0.0621 Uiso 1 0 .
H39 H 0.4323 0.9444 0.2112 0.0621 Uiso 1 0 .
H40 H 0.2164 0.5011 0.2844 0.0603 Uiso 1 0 .
H41 H 0.1286 0.4921 0.3437 0.0603 Uiso 1 0 .
H42 H 0.429 0.5487 0.3745 0.0668 Uiso 1 0 .
H43 H 0.3178 0.5117 0.3861 0.0668 Uiso 1 0 .
H44 H 0.5898 0.4374 0.0374 0.0604 Uiso 1 0 .
H45 H 0.7068 0.3955 0.0183 0.0604 Uiso 1 0 .
H46 H -0.1331 0.7635 0.5558 0.0851 Uiso 1 0 .
H47 H -0.2119 0.8172 0.5191 0.0851 Uiso 1 0 .
H48 H -0.2556 0.7679 0.2217 0.0802 Uiso 1 0 .
H49 H -0.2826 0.8512 0.2188 0.0802 Uiso 1 0 .
H50 H 0.5882 0.6599 0.3832 0.0625 Uiso 1 0 .
H51 H 0.668 0.6856 0.3233 0.0625 Uiso 1 0 .
H52 H 0.1845 0.4845 0.1406 0.0496 Uiso 1 0 .
H53 H 0.2362 0.5476 0.0937 0.0496 Uiso 1 0 .
H54 H 0.9393 0.251 0.3843 0.0732 Uiso 1 0 .
H55 H 1.017 0.2957 0.332 0.0732 Uiso 1 0 .
H56 H 0.399 0.1268 0.4272 0.0876 Uiso 1 0 .
H57 H 0.3804 0.0894 0.3767 0.0876 Uiso 1 0 .
H58 H 0.0841 1.1458 0.2332 0.068 Uiso 1 0 .
H59 H 0.0456 1.0903 0.2904 0.068 Uiso 1 0 .
H60 H 1.0154 0.1576 0.1159 0.0787 Uiso 1 0 .
H61 H 0.9204 0.148 0.0833 0.0787 Uiso 1 0 .
H62 H 0.3898 0.8142 0.1565 0.0551 Uiso 1 0 .
H63 H 0.4752 0.7914 0.1996 0.0551 Uiso 1 0 .
H64 H 0.5595 0.8311 0.0688 0.0543 Uiso 1 0 .
H65 H 0.6996 0.769 0.0042 0.0595 Uiso 1 0 .
H66 H 0.7347 0.6418 0.026 0.0547 Uiso 1 0 .
H67 H 0.5727 0.5317 0.0923 0.0488 Uiso 1 0 .
H68 H 0.6933 0.5286 0.1059 0.0488 Uiso 1 0 .
H69 H 0.1741 0.6837 0.2039 0.0524 Uiso 1 0 .
H70 H 0.0495 0.718 0.2093 0.0524 Uiso 1 0 .
H71 H 0.166 0.6951 0.0951 0.073 Uiso 1 0 .
H72 H 0.2056 0.7724 -0.0002 0.0843 Uiso 1 0 .
H73 H 0.2295 0.8972 -0.0034 0.0818 Uiso 1 0 .
H74 H 0.2159 0.995 0.0476 0.0894 Uiso 1 0 .
H75 H 0.1492 0.9892 0.1127 0.0894 Uiso 1 0 .
H76 H 0.2916 0.9966 0.1448 0.0887 Uiso 1 0 .
H77 H 0.6573 0.4982 0.2729 0.0467 Uiso 1 0 .
H78 H 0.7539 0.4414 0.2918 0.0467 Uiso 1 0 .
H79 H 0.7732 0.5996 0.2305 0.0648 Uiso 1 0 .
H80 H 0.9015 0.6523 0.1482 0.0763 Uiso 1 0 .
H81 H 1.0004 0.58 0.0768 0.0734 Uiso 1 0 .
H82 H 1.0395 0.4625 0.045 0.0655 Uiso 1 0 .
H83 H 1.0073 0.3927 0.09 0.0655 Uiso 1 0 .
H84 H 0.8859 0.3676 0.0513 0.0659 Uiso 1 0 .
H85 H 0.1404 0.6814 0.4373 0.0538 Uiso 1 0 .
H86 H 0.2522 0.653 0.3988 0.0538 Uiso 1 0 .
H87 H 0.3582 0.6298 0.4845 0.0593 Uiso 1 0 .
H88 H 0.4448 0.6838 0.5446 0.0648 Uiso 1 0 .
H89 H 0.4201 0.8118 0.5393 0.0664 Uiso 1 0 .
H90 H -0.0073 1.1217 0.4436 0.0628 Uiso 1 0 .
H91 H -0.1668 1.1359 0.3984 0.0635 Uiso 1 0 .
H92 H -0.2038 1.0417 0.3535 0.0596 Uiso 1 0 .
H93 H -0.1327 0.8827 0.3692 0.0507 Uiso 1 0 .
H94 H -0.1056 0.9294 0.3061 0.0507 Uiso 1 0 .
H95 H 0.3493 0.3076 0.3071 0.0477 Uiso 1 0 .
H96 H 0.3284 0.3869 0.2745 0.0477 Uiso 1 0 .
H97 H 0.1424 0.3657 0.2525 0.0621 Uiso 1 0 .
H98 H 0.0576 0.3177 0.1878 0.0676 Uiso 1 0 .
H99 H 0.7269 0.0008 0.1193 0.0683 Uiso 1 0 .
H100 H 0.8793 -0.017 0.172 0.069 Uiso 1 0 .
H101 H 0.894 0.0623 0.2339 0.0601 Uiso 1 0 .
H102 H 0.7231 0.1645 0.2972 0.051 Uiso 1 0 .
H103 H 0.8309 0.1926 0.2546 0.051 Uiso 1 0 .

loop_
_atom_site_aniso_label
_atom_site_aniso_U_11
_atom_site_aniso_U_22
_atom_site_aniso_U_33
_atom_site_aniso_U_12
_atom_site_aniso_U_13
_atom_site_aniso_U_23
Mn1 0.0324(4) 0.0329(8) 0.0292(9) 0.0042(2) -0.0088(2) -0.0081(2)
Mn2 0.0293(4) 0.0303(7) 0.0336(11) 0.0031(2) -0.0047(2) -0.0063(2)
Mn3 0.0309(4) 0.0259(6) 0.0318(10) 0.0040(2) -0.0099(2) -0.0056(2)
Mn4 0.0264(4) 0.0288(7) 0.0285(9) 0.0053(2) -0.0082(2) -0.0077(2)
Mn5 0.0258(4) 0.0271(7) 0.0229(7) 0.0041(2) -0.0058(2) -0.0031(2)
Mn6 0.0194(3) 0.0279(7) 0.0234(8) 0.0052(2) -0.0082(2) -0.0027(2)
Mn7 0.0189(3) 0.0403(9) 0.0305(10) 0.0052(2) -0.0090(2) -0.0056(3)
Mn8 0.0261(4) 0.0317(7) 0.0252(8) 0.0061(2) -0.0103(2) -0.0023(2)
Mn9 0.0240(4) 0.0307(7) 0.0272(9) 0.0051(2) -0.0096(2) -0.0042(2)
O10 0.0393(16) 0.0367(17) 0.0371(19) -0.0019(12) -0.0096(12) -0.0086(12)
C11 0.033(2) 0.028(2) 0.041(3) 0.0033(16) -0.0092(17) -0.0023(17)
O12 0.0330(15) 0.0297(15) 0.0409(19) -0.0002(11) -0.0101(12) -0.0098(12)
C13 0.042(2) 0.046(3) 0.057(3) -0.007(2) -0.004(2) -0.019(2)
C14 0.051(3) 0.056(3) 0.077(4) -0.018(2) -0.001(3) -0.023(3)
O15 0.0342(15) 0.0309(16) 0.041(2) 0.0030(12) -0.0043(12) -0.0044(12)
C16 0.037(2) 0.031(2) 0.032(2) 0.0042(17) -0.0149(17) -0.0008(16)
O17 0.0295(14) 0.0269(14) 0.0336(17) 0.0037(11) -0.0092(11) -0.0040(11)
C18 0.038(2) 0.033(2) 0.048(3) 0.0014(18) -0.0079(19) -0.0086(19)
C19 0.058(3) 0.067(4) 0.128(6) 0.014(3) -0.038(3) -0.046(4)
O20 0.0284(13) 0.0324(15) 0.0229(14) 0.0059(11) -0.0063(10) -0.0023(11)
C21 0.0280(19) 0.035(2) 0.028(2) 0.0011(16) -0.0051(15) -0.0035(16)
O22 0.0397(15) 0.0338(16) 0.0244(15) 0.0084(12) -0.0096(11) -0.0025(11)
C23 0.069(3) 0.044(3) 0.026(2) 0.019(2) -0.008(2) -0.0090(18)
C24 0.141(6) 0.060(4) 0.040(3) 0.028(3) -0.022(3) -0.018(3)
O25 0.0214(12) 0.0363(16) 0.0275(15) 0.0037(11) -0.0079(10) -0.0063(11)
C26 0.0216(18) 0.038(2) 0.029(2) 0.0075(16) -0.0079(15) -0.0054(17)
O27 0.0396(16) 0.0360(17) 0.0290(16) -0.0006(12) -0.0105(11) -0.0050(12)
C28 0.043(2) 0.051(3) 0.032(2) -0.008(2) -0.0139(18) 0.0008(19)
C29 0.045(2) 0.054(3) 0.029(2) 0.000(2) -0.0139(18) -0.0069(19)
O30 0.0474(18) 0.050(2) 0.0361(19) -0.0055(15) -0.0020(13) -0.0086(14)
C31 0.048(3) 0.040(3) 0.037(2) 0.003(2) -0.0031(19) -0.0067(19)
O32 0.0396(17) 0.046(2) 0.041(2) -0.0037(13) 0.0025(13) -0.0061(14)
C33 0.062(3) 0.085(4) 0.054(3) -0.016(3) 0.013(2) -0.022(3)
C34 0.089(5) 0.102(5) 0.076(5) -0.043(4) 0.034(3) -0.029(4)
O35 0.0303(15) 0.046(2) 0.047(2) -0.0041(13) -0.0079(13) -0.0046(14)
C36 0.031(2) 0.041(3) 0.043(3) 0.0057(18) -0.0096(18) -0.015(2)
O37 0.0325(15) 0.0321(16) 0.043(2) 0.0025(12) -0.0147(12) -0.0081(12)
C38 0.044(3) 0.083(4) 0.063(4) -0.010(3) -0.023(2) 0.004(3)
C39 0.103(5) 0.073(4) 0.096(5) -0.006(3) -0.063(4) -0.028(3)
O40 0.0297(14) 0.0410(18) 0.0374(18) 0.0048(12) -0.0113(11) -0.0146(12)
C41 0.031(2) 0.040(2) 0.030(2) -0.0015(17) -0.0070(16) -0.0023(17)
O42 0.0319(14) 0.0381(17) 0.0323(17) 0.0065(12) -0.0113(11) -0.0094(12)
C43 0.035(2) 0.060(3) 0.045(3) 0.008(2) -0.0159(19) -0.016(2)
C44 0.043(4) 0.076(5) 0.066(5) -0.001(3) -0.023(3) -0.030(4)
O45 0.0244(13) 0.0341(16) 0.0290(16) 0.0083(11) -0.0086(10) -0.0061(11)
C46 0.0200(17) 0.035(2) 0.0224(18) 0.0039(15) -0.0042(14) 0.0013(15)
O47 0.0237(13) 0.0297(15) 0.0300(16) 0.0070(10) -0.0117(10) -0.0048(11)
C48 0.0245(18) 0.041(2) 0.030(2) 0.0044(16) -0.0110(15) -0.0040(16)
C49 0.029(2) 0.046(3) 0.035(2) 0.0039(17) -0.0143(16) -0.0081(18)
O50 0.0348(16) 0.050(2) 0.0366(18) 0.0052(13) -0.0177(12) -0.0054(13)
C51 0.039(2) 0.033(2) 0.050(3) 0.0097(18) -0.028(2) -0.0086(19)
O52 0.0279(14) 0.0451(19) 0.043(2) 0.0064(12) -0.0170(12) -0.0075(13)
C53 0.051(3) 0.066(3) 0.061(3) 0.001(2) -0.038(2) -0.004(2)
C54 0.067(7) 0.075(7) 0.103(9) -0.002(6) -0.063(6) -0.039(7)
O55 0.0399(16) 0.0389(17) 0.0272(16) -0.0013(12) -0.0107(11) -0.0015(12)
C56 0.029(2) 0.036(2) 0.034(2) 0.0041(17) -0.0067(16) 0.0015(17)
O57 0.0364(15) 0.0374(17) 0.0315(17) -0.0021(12) -0.0095(11) -0.0035(12)
C58 0.113(5) 0.066(4) 0.035(3) -0.042(3) -0.008(3) -0.003(2)
C59 0.063(5) 0.041(4) 0.063(5) -0.008(3) -0.035(4) 0.005(3)
O60 0.0370(16) 0.0305(16) 0.058(3) 0.0030(12) -0.0174(14) -0.0065(13)
C61 0.045(3) 0.035(2) 0.052(3) -0.000(2) -0.010(2) -0.005(2)
O62 0.058(2) 0.054(2) 0.103(4) -0.0162(17) 0.013(2) -0.030(2)
C63 0.051(3) 0.031(2) 0.065(4) -0.007(2) -0.012(2) -0.006(2)
C64 0.068(3) 0.051(3) 0.063(4) -0.012(2) -0.016(3) -0.009(2)
O65 0.0290(16) 0.067(3) 0.075(3) -0.0042(14) 0.0008(15) -0.0347(18)
C66 0.040(3) 0.054(3) 0.060(3) -0.000(2) -0.018(2) -0.015(2)
O67 0.148(4) 0.077(3) 0.119(5) 0.030(3) -0.080(3) -0.048(3)
C68 0.061(3) 0.064(3) 0.056(3) -0.001(3) -0.009(2) -0.024(3)
C69 0.052(4) 0.202(9) 0.084(5) 0.021(4) 0.008(3) -0.046(5)
O70 0.0280(13) 0.0281(15) 0.0297(16) 0.0034(11) -0.0043(11) -0.0052(11)
C71 0.039(2) 0.027(2) 0.037(2) -0.0004(17) -0.0047(17) -0.0010(17)
C72 0.031(2) 0.032(2) 0.030(2) -0.0028(16) -0.0122(16) -0.0025(16)
C73 0.047(2) 0.035(2) 0.034(2) -0.0106(18) -0.0102(18) 0.0006(17)
C74 0.047(3) 0.051(3) 0.029(2) -0.024(2) -0.0036(18) 0.0031(19)
C75 0.038(2) 0.047(3) 0.028(2) -0.0111(19) -0.0036(16) -0.0067(18)
C76 0.0220(18) 0.040(2) 0.0254(19) -0.0031(16) -0.0094(14) -0.0056(16)
N77 0.0260(16) 0.0310(18) 0.0234(16) -0.0007(13) -0.0086(12) -0.0010(13)
C78 0.0247(18) 0.039(2) 0.0247(19) 0.0058(16) -0.0058(14) -0.0050(16)
O79 0.0238(13) 0.0303(15) 0.0206(13) 0.0026(10) -0.0047(10) -0.0008(10)
O80 0.0280(13) 0.0274(14) 0.0297(16) 0.0047(10) -0.0098(10) -0.0081(11)
C81 0.032(2) 0.034(2) 0.040(2) 0.0067(16) -0.0142(17) -0.0140(17)
C82 0.035(2) 0.041(2) 0.036(2) 0.0105(18) -0.0133(17) -0.0106(18)
C83 0.065(3) 0.051(3) 0.042(3) 0.016(2) -0.019(2) -0.016(2)
C84 0.090(4) 0.077(4) 0.035(3) 0.024(3) -0.020(3) -0.018(3)
C85 0.086(4) 0.074(4) 0.033(3) 0.018(3) -0.010(2) -0.003(2)
C86 0.064(3) 0.048(3) 0.043(3) 0.006(2) -0.009(2) -0.001(2)
N87 0.042(2) 0.039(2) 0.034(2) 0.0068(16) -0.0084(15) -0.0042(15)
C88 0.100(5) 0.065(4) 0.046(3) -0.003(3) -0.011(3) 0.007(3)
O89 0.092(3) 0.080(3) 0.089(4) -0.017(2) 0.008(2) -0.023(2)
O90 0.0209(12) 0.0331(15) 0.0247(14) 0.0020(10) -0.0091(10) -0.0015(11)
C91 0.034(2) 0.036(2) 0.035(2) 0.0035(17) -0.0154(17) -0.0061(17)
C92 0.028(2) 0.045(3) 0.046(3) -0.0034(18) -0.0221(18) -0.0023(19)
C93 0.043(3) 0.048(3) 0.057(3) -0.007(2) -0.019(2) -0.004(2)
C94 0.049(3) 0.047(3) 0.075(4) -0.013(2) -0.018(3) 0.005(3)
C95 0.031(2) 0.066(4) 0.064(4) -0.018(2) -0.013(2) 0.015(3)
C96 0.022(2) 0.062(3) 0.048(3) -0.0033(19) -0.0141(18) 0.004(2)
N97 0.0240(16) 0.048(2) 0.035(2) -0.0017(15) -0.0139(14) 0.0013(16)
C98 0.025(2) 0.071(3) 0.044(3) -0.004(2) -0.0068(18) 0.007(2)
O99 0.0350(17) 0.078(3) 0.044(2) -0.0125(15) -0.0125(13) 0.0075(16)
O100 0.0338(14) 0.0302(15) 0.0257(15) 0.0068(11) -0.0080(11) -0.0058(11)
C101 0.039(2) 0.032(2) 0.035(2) 0.0065(17) -0.0066(17) -0.0010(17)
C102 0.037(2) 0.038(2) 0.025(2) 0.0074(18) -0.0029(16) -0.0025(16)
C103 0.052(3) 0.046(3) 0.033(2) 0.012(2) -0.0110(19) -0.0046(19)
C104 0.053(3) 0.067(3) 0.032(2) 0.020(2) -0.019(2) -0.009(2)
C105 0.053(3) 0.064(3) 0.036(2) 0.010(2) -0.021(2) -0.017(2)
C106 0.042(2) 0.050(3) 0.029(2) 0.004(2) -0.0110(17) -0.0094(18)
N107 0.0384(19) 0.040(2) 0.0275(18) 0.0042(15) -0.0092(14) -0.0075(14)
C108 0.048(3) 0.056(3) 0.044(3) 0.003(2) -0.024(2) -0.015(2)
O109 0.0495(18) 0.0430(19) 0.043(2) 0.0068(14) -0.0197(14) -0.0163(13)
C110 0.060(3) 0.036(2) 0.050(3) -0.001(2) -0.022(2) -0.012(2)
C111 0.049(3) 0.038(2) 0.035(2) -0.0013(19) -0.0063(19) -0.0094(18)
C112 0.056(3) 0.041(3) 0.039(3) 0.003(2) -0.008(2) -0.0148(19)
C113 0.049(3) 0.040(3) 0.043(3) 0.010(2) -0.004(2) -0.014(2)
C114 0.042(2) 0.042(3) 0.040(3) 0.0114(19) -0.0078(18) -0.0113(19)
C115 0.039(2) 0.041(2) 0.033(2) 0.0022(18) -0.0052(17) -0.0086(18)
N116 0.0398(19) 0.038(2) 0.033(2) 0.0033(15) -0.0068(14) -0.0121(15)
C117 0.032(2) 0.036(2) 0.040(2) 0.0081(17) -0.0101(17) -0.0111(18)
O118 0.0264(13) 0.0307(15) 0.0348(17) 0.0066(11) -0.0054(11) -0.0113(11)
O123 0.0186(12) 0.0310(15) 0.0272(15) 0.0041(10) -0.0068(10) -0.0013(10)
C124 0.0236(18) 0.036(2) 0.034(2) 0.0058(16) -0.0029(15) -0.0002(17)
C125 0.0234(18) 0.033(2) 0.035(2) -0.0028(16) -0.0048(15) 0.0056(17)
C126 0.025(2) 0.045(3) 0.058(3) 0.0011(18) -0.0090(19) 0.001(2)
C127 0.024(2) 0.061(3) 0.068(4) -0.005(2) -0.021(2) 0.006(2)
C128 0.038(2) 0.054(3) 0.051(3) -0.010(2) -0.022(2) 0.003(2)
C129 0.032(2) 0.044(3) 0.042(3) -0.0068(18) -0.0189(18) 0.0040(19)
N130 0.0290(17) 0.037(2) 0.035(2) -0.0007(14) -0.0134(14) -0.0010(14)
C131 0.043(2) 0.058(3) 0.048(3) -0.003(2) -0.026(2) -0.013(2)
O132 0.0415(16) 0.0415(18) 0.0379(19) -0.0014(13) -0.0154(13) -0.0056(13)
C133 0.057(3) 0.057(3) 0.053(3) 0.012(2) -0.018(2) -0.027(2)
C134 0.049(3) 0.037(2) 0.039(3) 0.0033(19) -0.0072(19) -0.0058(19)
C135 0.057(3) 0.037(3) 0.057(3) 0.007(2) -0.010(2) -0.016(2)
C136 0.050(3) 0.036(3) 0.065(4) 0.016(2) -0.008(2) -0.008(2)
C137 0.040(2) 0.032(2) 0.051(3) 0.0125(18) -0.0121(19) -0.0027(19)
C138 0.031(2) 0.031(2) 0.035(2) 0.0062(16) -0.0066(16) -0.0002(16)
N139 0.0321(18) 0.0338(19) 0.036(2) 0.0058(14) -0.0068(14) -0.0084(14)
C140 0.029(2) 0.037(2) 0.040(2) 0.0120(17) -0.0150(17) -0.0013(18)
O141 0.0225(12) 0.0283(14) 0.0325(16) 0.0089(10) -0.0102(10) -0.0031(11)

loop_
_atom_type_symbol
_atom_type_description
_atom_type_scat_dispersion_real
_atom_type_scat_dispersion_imag
_atom_type_scat_source
Mn Mn 0.295 0.729 'International Tables Vol. IV (1974) Table 2.2B'
O O 0.008 0.006 'International Tables Vol. IV (1974) Table 2.2B'
N N 0.004 0.003 'International Tables Vol. IV (1974) Table 2.2B'
C C 0.002 0.002 'International Tables Vol. IV (1974) Table 2.2B'
H H 0 0 'International Tables Vol. IV (1974) Table 2.2B'

loop_
_geom_angle_atom_site_label_1
_geom_angle_atom_site_label_2
_geom_angle_atom_site_label_3
_geom_angle
_geom_angle_site_symmetry_1
_geom_angle_site_symmetry_2
_geom_angle_site_symmetry_3
_geom_angle_publ_flag
O10 Mn1 O30 167.82(10) . . . no
O10 Mn1 O100 97.94(9) . . . no
O10 Mn1 O109 76.75(9) . . . no
O10 Mn1 O118 101.57(9) . . . no
O10 Mn1 N107 86.85(10) . . . no
O10 Mn1 N116 89.76(11) . . . no
O30 Mn1 O100 90.31(10) . . . no
O30 Mn1 O109 91.16(10) . . . no
O30 Mn1 O118 88.81(10) . . . no
O30 Mn1 N107 87.05(11) . . . no
O30 Mn1 N116 86.69(11) . . . no
O100 Mn1 O109 139.87(9) . . . no
O100 Mn1 O118 78.48(8) . . . no
O100 Mn1 N107 72.79(10) . . . no
O100 Mn1 N116 153.73(10) . . . no
O109 Mn1 O118 141.65(9) . . . no
O109 Mn1 N107 67.24(10) . . . no
O109 Mn1 N116 66.35(10) . . . no
O118 Mn1 N107 150.94(10) . . . no
O118 Mn1 N116 75.37(10) . . . no
N107 Mn1 N116 132.97(11) . . . no
O15 Mn2 O32 99.77(10) . . . no
O15 Mn2 O35 102.61(10) . . . no
O15 Mn2 O80 81.84(9) . . . no
O15 Mn2 O100 83.08(9) . . . no
O15 Mn2 O118 157.82(9) . . . no
O32 Mn2 O35 102.21(11) . . . no
O32 Mn2 O80 167.43(10) . . . no
O32 Mn2 O100 95.51(10) . . . no
O32 Mn2 O118 92.92(10) . . . no
O35 Mn2 O80 89.50(9) . . . no
O35 Mn2 O100 160.06(10) . . . no
O35 Mn2 O118 92.26(10) . . . no
O80 Mn2 O100 72.23(8) . . . no
O80 Mn2 O118 81.94(8) . . . no
O100 Mn2 O118 77.63(8) . . . no
O12 Mn3 O37 159.41(9) . . . no
O12 Mn3 O60 98.53(10) . . . no
O12 Mn3 O80 74.34(9) . . . no
O12 Mn3 O118 89.62(9) . . . no
O12 Mn3 N87 94.96(10) . . . no
O37 Mn3 O60 101.51(10) . . . no
O37 Mn3 O80 85.24(9) . . . no
O37 Mn3 O118 85.13(9) . . . no
O37 Mn3 N87 81.66(11) . . . no
O60 Mn3 O80 170.99(10) . . . no
O60 Mn3 O118 91.75(10) . . . no
O60 Mn3 N87 112.67(12) . . . no
O80 Mn3 O118 82.82(9) . . . no
O80 Mn3 N87 73.97(10) . . . no
O118 Mn3 N87 154.08(11) . . . no
O12 Mn4 O17 168.09(9) . . . no
O12 Mn4 O40 92.82(10) . . . no
O12 Mn4 O70 95.46(10) . . . no
O12 Mn4 O80 79.72(9) . . . no
O12 Mn4 O100 89.68(9) . . . no
O17 Mn4 O40 98.83(10) . . . no
O17 Mn4 O70 81.67(10) . . . no
O17 Mn4 O80 88.78(9) . . . no
O17 Mn4 O100 92.86(10) . . . no
O40 Mn4 O70 92.34(10) . . . no
O40 Mn4 O80 171.88(10) . . . no
O40 Mn4 O100 89.59(10) . . . no
O70 Mn4 O80 91.57(10) . . . no
O70 Mn4 O100 174.42(11) . . . no
O80 Mn4 O100 87.17(9) . . . no
O17 Mn5 O20 84.58(8) . . . no
O17 Mn5 O42 88.39(9) . . . no
O17 Mn5 O45 84.27(8) . . . no
O17 Mn5 O70 68.26(8) . . . no
O17 Mn5 O79 152.14(8) . . . no
O17 Mn5 N77 137.16(9) . . . no
O20 Mn5 O42 85.82(9) . . . no
O20 Mn5 O45 87.88(9) . . . no
O20 Mn5 O70 151.07(8) . . . no
O20 Mn5 O79 69.83(8) . . . no
O20 Mn5 N77 138.25(9) . . . no
O42 Mn5 O45 170.74(9) . . . no
O42 Mn5 O70 83.71(9) . . . no
O42 Mn5 O79 100.17(9) . . . no
O42 Mn5 N77 94.58(10) . . . no
O45 Mn5 O70 98.72(9) . . . no
O45 Mn5 O79 83.96(8) . . . no
O45 Mn5 N77 94.63(9) . . . no
O70 Mn5 O79 138.66(8) . . . no
O70 Mn5 N77 69.63(9) . . . no
O79 Mn5 N77 69.03(9) . . . no
O20 Mn6 O25 168.02(8) . . . no
O20 Mn6 O47 98.48(9) . . . no
O20 Mn6 O79 81.47(9) . . . no
O20 Mn6 O90 88.40(9) . . . no
O20 Mn6 O123 91.54(9) . . . no
O25 Mn6 O47 93.43(9) . . . no
O25 Mn6 O79 96.92(9) . . . no
O25 Mn6 O90 79.78(9) . . . no
O25 Mn6 O123 89.89(9) . . . no
O47 Mn6 O79 91.72(10) . . . no
O47 Mn6 O90 172.56(10) . . . no
O47 Mn6 O123 89.43(9) . . . no
O79 Mn6 O90 92.10(10) . . . no
O79 Mn6 O123 173.02(10) . . . no
O90 Mn6 O123 87.55(9) . . . no
O25 Mn7 O52 158.69(9) . . . no
O25 Mn7 O65 108.55(11) . . . no
O25 Mn7 O90 73.60(8) . . . no
O25 Mn7 O141 88.30(8) . . . no
O25 Mn7 N97 89.49(9) . . . no
O52 Mn7 O65 92.55(11) . . . no
O52 Mn7 O90 85.14(9) . . . no
O52 Mn7 O141 87.54(9) . . . no
O52 Mn7 N97 86.05(10) . . . no
O65 Mn7 O90 175.50(11) . . . no
O65 Mn7 O141 93.22(10) . . . no
O65 Mn7 N97 109.70(12) . . . no
O90 Mn7 O141 82.83(9) . . . no
O90 Mn7 N97 74.04(10) . . . no
O141 Mn7 N97 156.43(10) . . . no
O22 Mn8 O50 103.70(10) . . . no
O22 Mn8 O55 96.14(10) . . . no
O22 Mn8 O90 82.94(9) . . . no
O22 Mn8 O123 83.68(8) . . . no
O22 Mn8 O141 159.04(9) . . . no
O50 Mn8 O55 101.59(10) . . . no
O50 Mn8 O90 90.60(9) . . . no
O50 Mn8 O123 160.97(10) . . . no
O50 Mn8 O141 90.63(9) . . . no
O55 Mn8 O90 167.62(9) . . . no
O55 Mn8 O123 94.92(9) . . . no
O55 Mn8 O141 95.84(9) . . . no
O90 Mn8 O123 72.70(8) . . . no
O90 Mn8 O141 81.68(9) . . . no
O123 Mn8 O141 78.21(8) . . . no
O27 Mn9 O57 168.99(10) . . . no
O27 Mn9 O123 98.10(9) . . . no
O27 Mn9 O132 77.19(9) . . . no
O27 Mn9 O141 100.63(9) . . . no
O27 Mn9 N130 85.53(10) . . . no
O27 Mn9 N139 89.72(10) . . . no
O57 Mn9 O123 87.68(9) . . . no
O57 Mn9 O132 92.32(9) . . . no
O57 Mn9 O141 89.68(9) . . . no
O57 Mn9 N130 87.28(10) . . . no
O57 Mn9 N139 89.23(10) . . . no
O123 Mn9 O132 139.55(8) . . . no
O123 Mn9 O141 78.24(8) . . . no
O123 Mn9 N130 72.74(10) . . . no
O123 Mn9 N139 153.22(10) . . . no
O132 Mn9 O141 142.20(9) . . . no
O132 Mn9 N130 66.87(10) . . . no
O132 Mn9 N139 67.15(10) . . . no
O141 Mn9 N130 150.91(10) . . . no
O141 Mn9 N139 75.14(10) . . . no
N130 Mn9 N139 133.67(12) . . . no
Mn1 O10 C11 119.7(2) . . . no
Mn3 O12 Mn4 97.54(10) . . . no
Mn3 O12 C11 127.5(2) . . . no
Mn4 O12 C11 125.6(2) . . . no
Mn2 O15 C16 136.1(2) . . . no
Mn4 O17 Mn5 90.85(9) . . . no
Mn4 O17 C16 123.1(2) . . . no
Mn5 O17 C16 138.8(2) . . . no
Mn5 O20 Mn6 92.15(8) . . . no
Mn5 O20 C21 138.6(2) . . . no
Mn6 O20 C21 124.3(2) . . . no
Mn8 O22 C21 135.8(2) . . . no
Mn6 O25 Mn7 97.34(9) . . . no
Mn6 O25 C26 125.6(2) . . . no
Mn7 O25 C26 126.5(2) . . . no
Mn9 O27 C26 120.2(2) . . . no
Mn1 O30 C31 133.6(3) . . . no
Mn2 O32 C31 128.5(3) . . . no
Mn2 O35 C36 126.3(3) . . . no
Mn3 O37 C36 135.1(2) . . . no
Mn4 O40 C41 131.5(2) . . . no
Mn5 O42 C41 133.7(2) . . . no
Mn5 O45 C46 133.5(2) . . . no
Mn6 O47 C46 130.8(2) . . . no
Mn8 O50 C51 128.6(2) . . . no
Mn7 O52 C51 132.5(2) . . . no
Mn8 O55 C56 127.0(2) . . . no
Mn9 O57 C56 136.6(3) . . . no
Mn3 O60 C61 135.0(3) . . . no
Mn7 O65 C66 131.7(3) . . . no
C66 O67 H84 111.0(3) . . . no
Mn4 O70 Mn5 107.44(11) . . . no
Mn4 O70 C71 119.8(2) . . . no
Mn5 O70 C71 118.26(19) . . . no
Mn5 O79 Mn6 105.69(10) . . . no
Mn5 O79 C78 118.06(19) . . . no
Mn6 O79 C78 121.0(2) . . . no
Mn2 O80 Mn3 94.55(8) . . . no
Mn2 O80 Mn4 99.44(9) . . . no
Mn2 O80 C81 119.7(2) . . . no
Mn3 O80 Mn4 107.71(11) . . . no
Mn3 O80 C81 112.22(19) . . . no
Mn4 O80 C81 119.75(19) . . . no
C88 O89 H76 104.4(4) . . . no
Mn6 O90 Mn7 108.62(10) . . . no
Mn6 O90 Mn8 99.14(10) . . . no
Mn6 O90 C91 118.82(19) . . . no
Mn7 O90 Mn8 94.18(9) . . . no
Mn7 O90 C91 109.96(19) . . . no
Mn8 O90 C91 122.92(19) . . . no
C98 O99 H84 101.3(3) . . . no
Mn1 O100 Mn2 92.59(8) . . . no
Mn1 O100 Mn4 122.19(12) . . . no
Mn1 O100 C101 108.00(19) . . . no
Mn2 O100 Mn4 98.03(9) . . . no
Mn2 O100 C101 116.5(2) . . . no
Mn4 O100 C101 116.8(2) . . . no
Mn1 O109 C108 113.3(2) . . . no
Mn1 O109 C110 116.5(2) . . . no
C108 O109 C110 115.8(3) . . . no
Mn1 O118 Mn2 99.18(9) . . . no
Mn1 O118 Mn3 115.63(11) . . . no
Mn1 O118 C117 112.9(2) . . . no
Mn2 O118 Mn3 95.78(9) . . . no
Mn2 O118 C117 117.8(2) . . . no
Mn3 O118 C117 113.8(2) . . . no
O120 O119 C108 43.8(6) . . . no
O119 O120 C108 56.6(7) . . . no
O122 O121 C110 49.2(9) . . . no
O121 O122 C110 41.8(8) . . . no
Mn6 O123 Mn8 97.71(9) . . . no
Mn6 O123 Mn9 121.87(11) . . . no
Mn6 O123 C124 116.8(2) . . . no
Mn8 O123 Mn9 92.48(8) . . . no
Mn8 O123 C124 118.23(19) . . . no
Mn9 O123 C124 107.4(2) . . . no
Mn9 O132 C131 113.8(2) . . . no
Mn9 O132 C133 114.5(2) . . . no
C131 O132 C133 114.7(3) . . . no
Mn7 O141 Mn8 95.91(9) . . . no
Mn7 O141 Mn9 117.51(10) . . . no
Mn7 O141 C140 114.9(2) . . . no
Mn8 O141 Mn9 98.50(9) . . . no
Mn8 O141 C140 116.7(2) . . . no
Mn9 O141 C140 111.4(2) . . . no
O143 O142 C131 42.7(6) . . . no
O142 O143 C131 46.8(7) . . . no
O145 O144 C133 51.1(11) . . . no
O144 O145 C133 49.3(11) . . . no
Mn5 N77 C72 120.0(2) . . . no
Mn5 N77 C76 120.9(2) . . . no
C72 N77 C76 119.1(3) . . . no
Mn3 N87 C82 112.6(2) . . . no
Mn3 N87 C86 128.4(3) . . . no
C82 N87 C86 118.2(4) . . . no
Mn7 N97 C92 112.0(3) . . . no
Mn7 N97 C96 129.4(3) . . . no
C92 N97 C96 118.5(4) . . . no
Mn1 N107 C102 116.7(2) . . . no
Mn1 N107 C106 123.8(3) . . . no
C102 N107 C106 119.3(3) . . . no
Mn1 N116 C111 125.7(3) . . . no
Mn1 N116 C115 113.9(2) . . . no
C111 N116 C115 120.3(3) . . . no
Mn9 N130 C125 116.7(2) . . . no
Mn9 N130 C129 124.0(3) . . . no
C125 N130 C129 119.1(3) . . . no
Mn9 N139 C134 124.5(3) . . . no
Mn9 N139 C138 114.6(2) . . . no
C134 N139 C138 120.8(3) . . . no
O10 C11 O12 122.2(4) . . . no
O10 C11 C13 119.8(4) . . . no
O12 C11 C13 118.0(3) . . . no
C11 C13 C14 116.7(4) . . . no
C11 C13 H38 109.0(4) . . . no
C11 C13 H39 107.9(4) . . . no
C14 C13 H38 109.0(4) . . . no
C14 C13 H39 107.9(4) . . . no
H38 C13 H39 105.8(4) . . . no
C13 C14 H1 110.9(4) . . . no
C13 C14 H2 109.9(4) . . . no
C13 C14 H3 109.2(4) . . . no
H1 C14 H2 108.8(5) . . . no
H1 C14 H3 108.9(5) . . . no
H2 C14 H3 109.1(5) . . . no
O15 C16 O17 124.7(3) . . . no
O15 C16 C18 116.5(3) . . . no
O17 C16 C18 118.8(3) . . . no
C16 C18 C19 110.4(3) . . . no
C16 C18 H40 110.6(4) . . . no
C16 C18 H41 109.8(3) . . . no
C19 C18 H40 109.9(4) . . . no
C19 C18 H41 110.0(4) . . . no
H40 C18 H41 106.0(4) . . . no
C18 C19 H4 111.1(5) . . . no
C18 C19 H5 113.8(5) . . . no
C18 C19 H6 111.0(5) . . . no
H4 C19 H5 107.4(5) . . . no
H4 C19 H6 105.9(5) . . . no
H5 C19 H6 107.2(5) . . . no
O20 C21 O22 124.8(3) . . . no
O20 C21 C23 117.4(3) . . . no
O22 C21 C23 117.8(3) . . . no
C21 C23 C24 115.6(3) . . . no
C21 C23 H42 107.4(4) . . . no
C21 C23 H43 110.3(4) . . . no
C24 C23 H42 107.4(4) . . . no
C24 C23 H43 108.6(4) . . . no
H42 C23 H43 107.3(4) . . . no
C23 C24 H7 110.3(5) . . . no
C23 C24 H8 109.8(5) . . . no
C23 C24 H9 113.5(4) . . . no
H7 C24 H8 105.7(5) . . . no
H7 C24 H9 110.1(6) . . . no
H8 C24 H9 107.1(5) . . . no
O25 C26 O27 123.7(3) . . . no
O25 C26 C28 116.8(3) . . . no
O27 C26 C28 119.5(3) . . . no
C26 C28 C29 115.5(3) . . . no
C26 C28 H44 108.6(3) . . . no
C26 C28 H45 109.6(3) . . . no
C29 C28 H44 108.1(3) . . . no
C29 C28 H45 108.5(4) . . . no
H44 C28 H45 106.1(4) . . . no
C28 C29 H10 111.3(4) . . . no
C28 C29 H11 109.9(3) . . . no
C28 C29 H12 110.1(3) . . . no
H10 C29 H11 108.1(4) . . . no
H10 C29 H12 108.2(4) . . . no
H11 C29 H12 109.2(4) . . . no
O30 C31 O32 126.0(4) . . . no
O30 C31 C33 117.1(4) . . . no
O32 C31 C33 116.9(4) . . . no
C31 C33 C34 117.5(4) . . . no
C31 C33 H46 108.8(4) . . . no
C31 C33 H47 110.2(5) . . . no
C34 C33 H46 106.5(5) . . . no
C34 C33 H47 107.9(5) . . . no
H46 C33 H47 105.2(5) . . . no
C33 C34 H13 109.4(5) . . . no
C33 C34 H14 109.8(6) . . . no
C33 C34 H15 114.0(5) . . . no
H13 C34 H14 106.3(5) . . . no
H13 C34 H15 109.3(6) . . . no
H14 C34 H15 107.8(6) . . . no
O35 C36 O37 125.8(4) . . . no
O35 C36 C38 117.0(4) . . . no
O37 C36 C38 117.2(4) . . . no
C36 C38 C39 112.4(4) . . . no
C36 C38 H48 109.4(4) . . . no
C36 C38 H49 110.6(4) . . . no
C39 C38 H48 109.3(5) . . . no
C39 C38 H49 109.9(4) . . . no
H48 C38 H49 105.0(4) . . . no
C38 C39 H16 110.2(5) . . . no
C38 C39 H17 111.7(6) . . . no
C38 C39 H18 111.3(5) . . . no
H16 C39 H17 105.6(5) . . . no
H16 C39 H18 108.8(6) . . . no
H17 C39 H18 109.0(5) . . . no
O40 C41 O42 125.3(3) . . . no
O40 C41 C43 115.5(3) . . . no
O42 C41 C43 119.3(3) . . . no
C41 C43 C44 115.8(4) . . . no
C41 C43 C44' 115.4(7) . . . no
C41 C43 H50 108.6(4) . . . no
C41 C43 H51 108.9(3) . . . no
C44 C43 C44' 128.1(7) . . . no
C44 C43 H50 109.1(4) . . . no
C44 C43 H51 108.2(4) . . . no
C44' C43 H50 45.1(6) . . . no
C44' C43 H51 61.2(6) . . . no
H50 C43 H51 105.8(4) . . . no
C43 C44 C148 156.6(8) . . . no
C43 C44 H19 108.9(5) . . . no
C43 C44 H20 107.6(6) . . . no
C43 C44 H21 110.0(6) . . . no
C148 C44 H19 79.2(8) . . . no
C148 C44 H20 89.0(8) . . . no
C148 C44 H21 47.6(7) . . . no
H19 C44 H20 110.0(7) . . . no
H19 C44 H21 111.0(7) . . . no
H20 C44 H21 109.2(6) . . . no
O45 C46 O47 125.1(3) . . . no
O45 C46 C48 119.1(3) . . . no
O47 C46 C48 115.7(3) . . . no
C46 C48 C49 115.4(3) . . . no
C46 C48 H52 107.3(3) . . . no
C46 C48 H53 108.0(3) . . . no
C49 C48 H52 108.4(3) . . . no
C49 C48 H53 109.8(3) . . . no
H52 C48 H53 107.7(3) . . . no
C48 C49 H22 111.0(3) . . . no
C48 C49 H23 110.2(3) . . . no
C48 C49 H24 111.6(3) . . . no
H22 C49 H23 107.2(3) . . . no
H22 C49 H24 108.4(4) . . . no
H23 C49 H24 108.2(3) . . . no
O50 C51 O52 126.3(3) . . . no
O50 C51 C53 116.7(4) . . . no
O52 C51 C53 116.9(4) . . . no
C51 C53 C54 110.3(5) . . . no
C51 C53 C54' 120.7(6) . . . no
C51 C53 H54 109.8(4) . . . no
C51 C53 H55 109.6(4) . . . no
C54 C53 C54' 47.0(6) . . . no
C54 C53 H54 110.1(6) . . . no
C54 C53 H55 111.3(6) . . . no
C54' C53 H54 63.5(5) . . . no
C54' C53 H55 129.4(6) . . . no
H54 C53 H55 105.5(4) . . . no
C53 C54 C54' 59.4(7) . . . no
C53 C54 H25 106.4(9) . . . no
C53 C54 H26 109.4(8) . . . no
C53 C54 H27 110.9(9) . . . no
C54' C54 H25 164.6(11) . . . no
C54' C54 H26 73.9(10) . . . no
C54' C54 H27 84.1(10) . . . no
H25 C54 H26 108.4(10) . . . no
H25 C54 H27 108.0(10) . . . no
H26 C54 H27 113.5(12) . . . no
O55 C56 O57 125.5(4) . . . no
O55 C56 C58 117.0(3) . . . no
O57 C56 C58 117.5(4) . . . no
C56 C58 C59 104.9(4) . . . no
C56 C58 C59' 123.3(7) . . . no
C56 C58 H56 112.7(4) . . . no
C56 C58 H57 112.1(4) . . . no
C59 C58 C59' 81.8(7) . . . no
C59 C58 H56 110.2(5) . . . no
C59 C58 H57 109.4(5) . . . no
C59' C58 H56 28.4(6) . . . no
C59' C58 H57 118.2(7) . . . no
H56 C58 H57 107.5(5) . . . no
C58 C59 H28 113.6(6) . . . no
C58 C59 H29 111.8(5) . . . no
C58 C59 H30 111.4(6) . . . no
H28 C59 H29 106.7(7) . . . no
H28 C59 H30 106.8(6) . . . no
H29 C59 H30 105.9(7) . . . no
O60 C61 O62 124.6(4) . . . no
O60 C61 C63 117.7(4) . . . no
O62 C61 C63 117.7(4) . . . no
C61 C63 C64 112.5(4) . . . no
C61 C63 H58 109.7(4) . . . no
C61 C63 H59 109.9(4) . . . no
C64 C63 H58 109.6(4) . . . no
C64 C63 H59 107.8(4) . . . no
H58 C63 H59 107.3(4) . . . no
C63 C64 H31 109.6(4) . . . no
C63 C64 H32 107.7(4) . . . no
C63 C64 H33 110.3(4) . . . no
H31 C64 H32 109.2(5) . . . no
H31 C64 H33 110.8(5) . . . no
H32 C64 H33 109.3(5) . . . no
O65 C66 O67 125.7(5) . . . no
O65 C66 C68 119.0(4) . . . no
O67 C66 C68 115.3(4) . . . no
C66 C68 C69 115.2(5) . . . no
C66 C68 H60 110.0(4) . . . no
C66 C68 H61 109.4(4) . . . no
C69 C68 H60 107.9(5) . . . no
C69 C68 H61 107.6(5) . . . no
H60 C68 H61 106.4(5) . . . no
C68 C69 H34 115.9(7) . . . no
C68 C69 H35 110.1(5) . . . no
C68 C69 H36 109.8(6) . . . no
H34 C69 H35 108.5(7) . . . no
H34 C69 H36 108.1(6) . . . no
H35 C69 H36 103.7(7) . . . no
O70 C71 C72 109.9(3) . . . no
O70 C71 H62 111.3(3) . . . no
O70 C71 H63 109.4(3) . . . no
C72 C71 H62 111.4(3) . . . no
C72 C71 H63 110.0(3) . . . no
H62 C71 H63 104.8(3) . . . no
N77 C72 C71 115.6(3) . . . no
N77 C72 C73 122.3(3) . . . no
C71 C72 C73 122.0(3) . . . no
C72 C73 C74 118.5(4) . . . no
C72 C73 H64 122.0(4) . . . no
C74 C73 H64 119.5(4) . . . no
C73 C74 C75 119.7(3) . . . no
C73 C74 H65 122.0(4) . . . no
C75 C74 H65 118.3(4) . . . no
C74 C75 C76 118.3(4) . . . no
C74 C75 H66 121.4(4) . . . no
C76 C75 H66 120.3(4) . . . no
N77 C76 C75 122.0(3) . . . no
N77 C76 C78 114.7(3) . . . no
C75 C76 C78 123.2(3) . . . no
O79 C78 C76 110.0(3) . . . no
O79 C78 H67 109.8(3) . . . no
O79 C78 H68 110.1(3) . . . no
C76 C78 H67 110.3(3) . . . no
C76 C78 H68 110.3(3) . . . no
H67 C78 H68 106.2(3) . . . no
O80 C81 C82 113.4(3) . . . no
O80 C81 H69 108.4(3) . . . no
O80 C81 H70 108.4(3) . . . no
C82 C81 H69 110.5(3) . . . no
C82 C81 H70 111.1(3) . . . no
H69 C81 H70 104.6(4) . . . no
N87 C82 C81 118.4(3) . . . no
N87 C82 C83 122.0(4) . . . no
C81 C82 C83 119.6(4) . . . no
C82 C83 C84 119.6(4) . . . no
C82 C83 H71 118.9(4) . . . no
C84 C83 H71 121.5(4) . . . no
C83 C84 C85 118.8(4) . . . no
C83 C84 H72 120.8(5) . . . no
C85 C84 H72 120.5(5) . . . no
C84 C85 C86 119.9(4) . . . no
C84 C85 H73 121.8(5) . . . no
C86 C85 H73 118.3(5) . . . no
N87 C86 C85 121.5(4) . . . no
N87 C86 C88 116.9(4) . . . no
C85 C86 C88 121.5(4) . . . no
O89 C88 C86 108.4(4) . . . no
O89 C88 H74 110.8(5) . . . no
O89 C88 H75 111.5(5) . . . no
C86 C88 H74 109.1(5) . . . no
C86 C88 H75 109.2(5) . . . no
H74 C88 H75 107.7(5) . . . no
O90 C91 C92 111.9(3) . . . no
O90 C91 H77 108.1(3) . . . no
O90 C91 H78 108.3(3) . . . no
C92 C91 H77 110.2(3) . . . no
C92 C91 H78 110.4(3) . . . no
H77 C91 H78 107.8(3) . . . no
N97 C92 C91 117.6(3) . . . no
N97 C92 C93 121.9(4) . . . no
C91 C92 C93 120.5(4) . . . no
C92 C93 C94 119.2(4) . . . no
C92 C93 H79 119.9(4) . . . no
C94 C93 H79 120.8(4) . . . no
C93 C94 C95 119.2(4) . . . no
C93 C94 H80 117.9(5) . . . no
C95 C94 H80 122.9(5) . . . no
C94 C95 C96 119.3(4) . . . no
C94 C95 H81 118.8(5) . . . no
C96 C95 H81 122.0(5) . . . no
N97 C96 C95 121.9(4) . . . no
N97 C96 C98 117.5(4) . . . no
C95 C96 C98 120.4(4) . . . no
O99 C98 C96 110.3(3) . . . no
O99 C98 H82 108.6(4) . . . no
O99 C98 H83 109.6(4) . . . no
C96 C98 H82 111.6(4) . . . no
C96 C98 H83 111.6(4) . . . no
H82 C98 H83 105.0(4) . . . no
O100 C101 C102 111.9(3) . . . no
O100 C101 H85 109.1(3) . . . no
O100 C101 H86 110.9(3) . . . no
C102 C101 H85 108.8(3) . . . no
C102 C101 H86 110.3(3) . . . no
H85 C101 H86 105.5(4) . . . no
N107 C102 C101 116.2(3) . . . no
N107 C102 C103 121.1(4) . . . no
C101 C102 C103 122.7(4) . . . no
C102 C103 C104 119.6(4) . . . no
C102 C103 H87 120.0(4) . . . no
C104 C103 H87 120.3(4) . . . no
C103 C104 C105 119.1(4) . . . no
C103 C104 H88 120.6(5) . . . no
C105 C104 H88 120.3(4) . . . no
C104 C105 C106 118.7(4) . . . no
C104 C105 H89 121.2(4) . . . no
C106 C105 H89 120.1(4) . . . no
N107 C106 C105 122.2(4) . . . no
N107 C106 C108 116.1(3) . . . no
C105 C106 C108 121.6(4) . . . no
O109 C108 O119 109.3(5) . . . no
O109 C108 O120 119.0(8) . . . no
O109 C108 C106 106.6(3) . . . no
O119 C108 O120 79.5(8) . . . no
O119 C108 C106 110.5(5) . . . no
O120 C108 C106 127.0(8) . . . no
O109 C110 O121 122.9(6) . . . no
O109 C110 O122 98.9(11) . . . no
O109 C110 C111 108.0(3) . . . no
O121 C110 O122 89.0(12) . . . no
O121 C110 C111 122.5(6) . . . no
O122 C110 C111 108.9(11) . . . no
N116 C111 C110 116.4(3) . . . no
N116 C111 C112 122.0(4) . . . no
C110 C111 C112 121.6(4) . . . no
C111 C112 C113 117.8(4) . . . no
C111 C112 H90 121.8(4) . . . no
C113 C112 H90 120.4(4) . . . no
C112 C113 C114 120.5(4) . . . no
C112 C113 H91 119.5(4) . . . no
C114 C113 H91 120.0(4) . . . no
C113 C114 C115 119.1(4) . . . no
C113 C114 H92 119.7(4) . . . no
C115 C114 H92 121.2(4) . . . no
N116 C115 C114 120.3(4) . . . no
N116 C115 C117 117.0(3) . . . no
C114 C115 C117 122.7(4) . . . no
O118 C117 C115 112.5(3) . . . no
O118 C117 H93 109.1(3) . . . no
O118 C117 H94 109.8(3) . . . no
C115 C117 H93 108.6(3) . . . no
C115 C117 H94 109.8(3) . . . no
H93 C117 H94 106.9(4) . . . no
O123 C124 C125 112.2(3) . . . no
O123 C124 H95 110.3(3) . . . no
O123 C124 H96 109.8(3) . . . no
C125 C124 H95 109.3(3) . . . no
C125 C124 H96 108.6(3) . . . no
H95 C124 H96 106.5(3) . . . no
N130 C125 C124 115.8(3) . . . no
N130 C125 C126 121.5(4) . . . no
C124 C125 C126 122.6(3) . . . no
C125 C126 C127 119.2(4) . . . no
C125 C126 H97 120.7(4) . . . no
C127 C126 H97 120.1(4) . . . no
C126 C127 C128 119.6(4) . . . no
C126 C127 H98 119.6(5) . . . no
C128 C127 H98 120.8(4) . . . no
C127 C128 C129 118.7(4) . . . no
C127 C128 H37 120.3(4) . . . no
C129 C128 H37 121.0(5) . . . no
N130 C129 C128 121.9(4) . . . no
N130 C129 C131 116.5(3) . . . no
C128 C129 C131 121.7(4) . . . no
O132 C131 O142 119.6(4) . . . no
O132 C131 O143 109.7(10) . . . no
O132 C131 C129 107.2(3) . . . no
O142 C131 O143 90.6(10) . . . no
O142 C131 C129 115.9(4) . . . no
O143 C131 C129 113.0(10) . . . no
O132 C133 O144 126.6(9) . . . no
O132 C133 O145 106.7(12) . . . no
O132 C133 C134 108.0(3) . . . no
O144 C133 O145 79.6(13) . . . no
O144 C133 C134 117.5(8) . . . no
O145 C133 C134 114.0(13) . . . no
N139 C134 C133 117.1(3) . . . no
N139 C134 C135 121.5(4) . . . no
C133 C134 C135 121.4(4) . . . no
C134 C135 C136 117.8(4) . . . no
C134 C135 H99 120.4(4) . . . no
C136 C135 H99 121.7(4) . . . no
C135 C136 C137 120.6(4) . . . no
C135 C136 H100 120.4(5) . . . no
C137 C136 H100 119.0(5) . . . no
C136 C137 C138 118.9(4) . . . no
C136 C137 H101 120.0(4) . . . no
C138 C137 H101 121.1(4) . . . no
N139 C138 C137 120.4(4) . . . no
N139 C138 C140 116.7(3) . . . no
C137 C138 C140 122.9(3) . . . no
O141 C140 C138 112.3(3) . . . no
O141 C140 H102 109.1(3) . . . no
O141 C140 H103 110.0(3) . . . no
C138 C140 H102 109.1(3) . . . no
C138 C140 H103 109.0(3) . . . no
H102 C140 H103 107.2(3) . . . no
N146 C147 C148 176(3) . . 1_545 no
C44 C148 C147 161.5(18) . . 1_565 no
C44 C148 H21 28.6(5) . . . no
C147 C148 H21 147.4(19) 1_565 . . no
C150 C149 C151 165(2) . . 2_655 no
C150 C149 C151 140(2) . . . no
C151 C149 C151 54.7(18) 2_655 . . no
C149 C150 C151 18.2(10) . . . no
C149 C151 C149 125.3(18) . . 2_655 no
C149 C151 C150 22.2(14) . . . no
C149 C151 C150 147.4(16) 2_655 . . no
C149 C151 C151 84(2) . . 2_655 no
C149 C151 C151 41.1(13) 2_655 . 2_655 no
C150 C151 C151 106(2) . . 2_655 no
C153 C152 C155 96.8(13) . . . no
C153 C152 C158 31(2) . . . no
C155 C152 C158 124(3) . . . no
C152 C153 C154 119(3) . . . no
C152 C153 C157 132.8(17) . . . no
C152 C153 C157 96.1(15) . . 2_566 no
C152 C153 C158 31(2) . . . no
C154 C153 C157 31.0(18) . . . no
C154 C153 C157 31.0(18) . . 2_566 no
C154 C153 C158 91(3) . . . no
C157 C153 C157 38.2(18) . . 2_566 no
C157 C153 C158 102(3) . . . no
C157 C153 C158 65(2) 2_566 . . no
C153 C154 C154 124(3) . . 2_566 no
C153 C154 C157 119(4) . . 2_566 no
C153 C154 C157 117(4) . . . no
C153 C154 C158 44.3(19) . . . no
C154 C154 C157 33.2(19) 2_566 . 2_566 no
C154 C154 C157 35(2) 2_566 . . no
C154 C154 C158 102(3) 2_566 . . no
C157 C154 C157 68(4) 2_566 . . no
C157 C154 C158 80(3) 2_566 . . no
C157 C154 C158 123(3) . . . no
C153 C157 C153 141.8(18) . . 2_566 no
C153 C157 C154 32(2) . . . no
C153 C157 C154 120(3) . . 2_566 no
C153 C157 C154 118(3) 2_566 . . no
C153 C157 C154 30.3(19) 2_566 . 2_566 no
C153 C157 C157 74(4) . . 2_566 no
C153 C157 C157 68(3) 2_566 . 2_566 no
C153 C157 C158 168(2) . . 2_566 no
C153 C157 C158 34.5(13) 2_566 . 2_566 no
C154 C157 C154 112(4) . . 2_566 no
C154 C157 C157 58(3) . . 2_566 no
C154 C157 C157 54(3) 2_566 . 2_566 no
C154 C157 C158 136(3) . . 2_566 no
C154 C157 C158 61(3) 2_566 . 2_566 no
C157 C157 C158 101(4) 2_566 . 2_566 no
C152 C158 C153 118(4) . . . no
C152 C158 C154 152(3) . . . no
C152 C158 C157 159(3) . . 2_566 no
C153 C158 C154 44(2) . . . no
C153 C158 C157 80(3) . . 2_566 no
C154 C158 C157 38.9(13) . . 2_566 no
C58 C59' H56 36.5(7) . . . no
C53 C54' C54 73.6(8) . . . no
C53 C54' H26 100.4(7) . . . no
C53 C54' H27 94.9(7) . . . no
C53 C54' H54 42.3(4) . . . no
C54 C54' H26 44.2(7) . . . no
C54 C54' H27 40.7(5) . . . no
C54 C54' H54 115.5(10) . . . no
H26 C54' H27 70.1(5) . . . no
H26 C54' H54 136.2(9) . . . no
H27 C54' H54 123.4(8) . . . no
C43 C44' H50 35.4(5) . . . no
C43 C44' H51 35.8(4) . . . no
H50 C44' H51 70.9(9) . . . no
C44 H21 C148 103.9(10) . . . no
C54 H26 C54' 61.9(8) . . . no
C54 H27 C54' 55.2(8) . . . no
C43 H50 C44' 99.5(9) . . . no
C43 H51 C44' 83.0(7) . . . no
C53 H54 C54' 74.2(5) . . . no
C58 H56 C59' 115.1(11) . . . no
O67 H84 O99 166.4(2) . . . no

loop_
_geom_bond_atom_site_label_1
_geom_bond_atom_site_label_2
_geom_bond_distance
_geom_bond_site_symmetry_1
_geom_bond_site_symmetry_2
_geom_bond_publ_flag
Mn1 O10 2.216(3) . . no
Mn1 O30 2.190(3) . . no
Mn1 O100 2.305(2) . . no
Mn1 O109 2.473(3) . . no
Mn1 O118 2.163(2) . . no
Mn1 N107 2.237(3) . . no
Mn1 N116 2.232(3) . . no
Mn2 O15 2.168(2) . . no
Mn2 O32 2.094(3) . . no
Mn2 O35 2.124(3) . . no
Mn2 O80 2.249(2) . . no
Mn2 O100 2.301(2) . . no
Mn2 O118 2.211(2) . . no
Mn3 O12 2.241(2) . . no
Mn3 O37 2.178(3) . . no
Mn3 O60 2.073(3) . . no
Mn3 O80 2.213(2) . . no
Mn3 O118 2.208(2) . . no
Mn3 N87 2.300(3) . . no
Mn4 O12 2.235(2) . . no
Mn4 O17 2.196(2) . . no
Mn4 O40 1.947(2) . . no
Mn4 O70 1.863(2) . . no
Mn4 O80 1.951(2) . . no
Mn4 O100 1.939(2) . . no
Mn5 O17 2.478(2) . . no
Mn5 O20 2.385(2) . . no
Mn5 O42 2.159(2) . . no
Mn5 O45 2.149(2) . . no
Mn5 O70 2.264(2) . . no
Mn5 O79 2.285(2) . . no
Mn5 N77 2.289(3) . . no
Mn6 O20 2.215(2) . . no
Mn6 O25 2.234(2) . . no
Mn6 O47 1.951(2) . . no
Mn6 O79 1.863(2) . . no
Mn6 O90 1.948(2) . . no
Mn6 O123 1.934(2) . . no
Mn7 O25 2.275(2) . . no
Mn7 O52 2.196(2) . . no
Mn7 O65 2.073(3) . . no
Mn7 O90 2.216(2) . . no
Mn7 O141 2.182(2) . . no
Mn7 N97 2.328(3) . . no
Mn8 O22 2.168(2) . . no
Mn8 O50 2.103(2) . . no
Mn8 O55 2.091(3) . . no
Mn8 O90 2.238(2) . . no
Mn8 O123 2.293(2) . . no
Mn8 O141 2.211(2) . . no
Mn9 O27 2.186(2) . . no
Mn9 O57 2.165(3) . . no
Mn9 O123 2.317(2) . . no
Mn9 O132 2.479(3) . . no
Mn9 O141 2.184(2) . . no
Mn9 N130 2.239(3) . . no
Mn9 N139 2.220(3) . . no
O10 C11 1.261(4) . . no
O12 C11 1.273(4) . . no
O15 C16 1.259(4) . . no
O17 C16 1.277(4) . . no
O20 C21 1.277(4) . . no
O22 C21 1.250(4) . . no
O25 C26 1.290(4) . . no
O27 C26 1.230(4) . . no
O30 C31 1.240(5) . . no
O32 C31 1.273(5) . . no
O35 C36 1.273(5) . . no
O37 C36 1.256(5) . . no
O40 C41 1.285(4) . . no
O42 C41 1.240(4) . . no
O45 C46 1.247(4) . . no
O47 C46 1.282(4) . . no
O50 C51 1.256(5) . . no
O52 C51 1.255(5) . . no
O55 C56 1.271(4) . . no
O57 C56 1.250(4) . . no
O60 C61 1.265(5) . . no
O62 C61 1.244(5) . . no
O65 C66 1.203(5) . . no
O67 C66 1.259(5) . . no
O67 H84 1.406(4) . . no
O70 C71 1.419(4) . . no
O79 C78 1.408(4) . . no
O80 C81 1.428(4) . . no
O89 C88 1.425(7) . . no
O89 H76 1.072(4) . . no
O90 C91 1.431(4) . . no
O99 C98 1.434(5) . . no
O99 H84 1.222(3) . . no
O100 C101 1.435(4) . . no
O109 C108 1.420(5) . . no
O109 C110 1.419(5) . . no
O118 C117 1.419(4) . . no
O119 O120 1.617(16) . . no
O119 C108 1.374(11) . . no
O120 C108 1.139(13) . . no
O121 O122 1.81(3) . . no
O121 C110 1.208(10) . . no
O122 C110 1.37(3) . . no
O123 C124 1.427(4) . . no
O132 C131 1.417(4) . . no
O132 C133 1.407(5) . . no
O141 C140 1.424(4) . . no
O142 O143 1.71(2) . . no
O142 C131 1.246(6) . . no
O143 C131 1.160(19) . . no
O144 O145 1.53(3) . . no
O144 C133 1.175(15) . . no
O145 C133 1.21(2) . . no
N77 C72 1.334(4) . . no
N77 C76 1.337(4) . . no
N87 C82 1.340(5) . . no
N87 C86 1.354(5) . . no
N97 C92 1.337(5) . . no
N97 C96 1.358(5) . . no
N107 C102 1.331(5) . . no
N107 C106 1.346(5) . . no
N116 C111 1.355(5) . . no
N116 C115 1.343(5) . . no
N130 C125 1.331(4) . . no
N130 C129 1.350(5) . . no
N139 C134 1.337(5) . . no
N139 C138 1.335(4) . . no
N146 C147 1.09(3) . . no
C11 C13 1.502(6) . . no
C13 C14 1.504(6) . . no
C13 H38 0.963(4) . . no
C13 H39 0.982(4) . . no
C14 H1 0.957(5) . . no
C14 H2 0.954(5) . . no
C14 H3 0.951(5) . . no
C16 C18 1.509(5) . . no
C18 C19 1.514(6) . . no
C18 H40 0.971(4) . . no
C18 H41 0.973(4) . . no
C19 H4 0.971(7) . . no
C19 H5 0.954(5) . . no
C19 H6 0.975(5) . . no
C21 C23 1.517(5) . . no
C23 C24 1.476(6) . . no
C23 H42 0.986(5) . . no
C23 H43 0.940(5) . . no
C24 H7 0.953(6) . . no
C24 H8 0.992(6) . . no
C24 H9 0.938(5) . . no
C26 C28 1.504(5) . . no
C28 C29 1.497(5) . . no
C28 H44 0.974(4) . . no
C28 H45 0.968(4) . . no
C29 H10 0.964(4) . . no
C29 H11 0.953(4) . . no
C29 H12 0.952(4) . . no
C31 C33 1.530(6) . . no
C33 C34 1.479(7) . . no
C33 H46 0.995(5) . . no
C33 H47 0.958(5) . . no
C34 H13 0.960(7) . . no
C34 H14 0.979(7) . . no
C34 H15 0.943(5) . . no
C36 C38 1.522(6) . . no
C38 C39 1.518(7) . . no
C38 H48 0.995(5) . . no
C38 H49 0.959(5) . . no
C39 H16 0.976(6) . . no
C39 H17 0.973(5) . . no
C39 H18 0.931(6) . . no
C41 C43 1.512(5) . . no
C43 C44 1.539(8) . . no
C43 C44' 1.654(18) . . no
C43 H50 0.972(4) . . no
C43 H51 0.976(4) . . no
C44 C148 1.92(2) . . no
C44 H19 0.936(7) . . no
C44 H20 0.959(7) . . no
C44 H21 0.946(6) . . no
C46 C48 1.509(5) . . no
C48 C49 1.519(5) . . no
C48 H52 0.970(4) . . no
C48 H53 0.951(4) . . no
C49 H22 0.962(3) . . no
C49 H23 0.965(4) . . no
C49 H24 0.950(4) . . no
C51 C53 1.521(5) . . no
C53 C54 1.535(10) . . no
C53 C54' 1.376(11) . . no
C53 H54 0.963(5) . . no
C53 H55 0.987(5) . . no
C54 C54' 1.171(13) . . no
C54 H25 0.987(12) . . no
C54 H26 0.926(12) . . no
C54 H27 0.930(8) . . no
C56 C58 1.487(6) . . no
C58 C59 1.638(9) . . no
C58 C59' 1.454(14) . . no
C58 H56 0.955(5) . . no
C58 H57 0.969(5) . . no
C59 H28 0.961(7) . . no
C59 H29 0.974(8) . . no
C59 H30 0.969(7) . . no
C61 C63 1.516(6) . . no
C63 C64 1.516(6) . . no
C63 H58 0.955(4) . . no
C63 H59 0.971(4) . . no
C64 H31 0.942(5) . . no
C64 H32 0.962(5) . . no
C64 H33 0.943(5) . . no
C66 C68 1.531(6) . . no
C68 C69 1.470(7) . . no
C68 H60 0.967(5) . . no
C68 H61 0.969(5) . . no
C69 H34 0.927(7) . . no
C69 H35 0.985(7) . . no
C69 H36 0.988(8) . . no
C71 C72 1.496(5) . . no
C71 H62 0.965(4) . . no
C71 H63 0.994(4) . . no
C72 C73 1.375(5) . . no
C73 C74 1.379(6) . . no
C73 H64 0.972(4) . . no
C74 C75 1.379(5) . . no
C74 H65 0.966(4) . . no
C75 C76 1.383(5) . . no
C75 H66 0.984(4) . . no
C76 C78 1.498(5) . . no
C78 H67 0.967(3) . . no
C78 H68 0.972(3) . . no
C81 C82 1.490(5) . . no
C81 H69 0.981(3) . . no
C81 H70 0.980(4) . . no
C82 C83 1.393(5) . . no
C83 C84 1.367(6) . . no
C83 H71 1.002(5) . . no
C84 C85 1.368(7) . . no
C84 H72 0.987(4) . . no
C85 C86 1.389(6) . . no
C85 H73 0.994(5) . . no
C86 C88 1.495(7) . . no
C88 H74 0.966(5) . . no
C88 H75 0.957(6) . . no
C91 C92 1.501(5) . . no
C91 H77 0.963(4) . . no
C91 H78 0.958(3) . . no
C92 C93 1.396(6) . . no
C93 C94 1.375(6) . . no
C93 H79 0.994(5) . . no
C94 C95 1.375(7) . . no
C94 H80 0.988(5) . . no
C95 C96 1.385(6) . . no
C95 H81 0.977(4) . . no
C96 C98 1.495(6) . . no
C98 H82 0.968(4) . . no
C98 H83 0.987(4) . . no
C101 C102 1.504(5) . . no
C101 H85 0.990(4) . . no
C101 H86 0.961(4) . . no
C102 C103 1.392(5) . . no
C103 C104 1.370(6) . . no
C103 H87 0.986(4) . . no
C104 C105 1.383(6) . . no
C104 H88 0.958(4) . . no
C105 C106 1.374(5) . . no
C105 H89 0.976(4) . . no
C106 C108 1.517(6) . . no
C110 C111 1.492(6) . . no
C111 C112 1.398(5) . . no
C112 C113 1.378(6) . . no
C112 H90 0.965(4) . . no
C113 C114 1.393(6) . . no
C113 H91 0.979(4) . . no
C114 C115 1.405(5) . . no
C114 H92 0.972(4) . . no
C115 C117 1.500(5) . . no
C117 H93 0.975(4) . . no
C117 H94 0.957(4) . . no
C124 C125 1.507(5) . . no
C124 H95 0.965(4) . . no
C124 H96 0.971(4) . . no
C125 C126 1.381(5) . . no
C126 C127 1.378(6) . . no
C126 H97 0.998(4) . . no
C127 C128 1.367(6) . . no
C127 H98 0.974(4) . . no
C128 C129 1.380(5) . . no
C128 H37 0.962(4) . . no
C129 C131 1.508(6) . . no
C133 C134 1.498(6) . . no
C134 C135 1.393(5) . . no
C135 C136 1.378(6) . . no
C135 H99 0.980(4) . . no
C136 C137 1.371(6) . . no
C136 H100 0.955(4) . . no
C137 C138 1.398(5) . . no
C137 H101 0.963(4) . . no
C138 C140 1.500(5) . . no
C140 H102 0.970(4) . . no
C140 H103 0.958(4) . . no
C147 C148 1.44(3) . 1_545 no
C148 H21 1.46(2) . . no
C149 C150 1.097(18) . . no
C149 C150 1.097(18) . . no
C149 C151 0.908(19) . . no
C149 C151 1.37(2) . 2_655 no
C150 C151 1.88(2) . . no
C151 C151 1.13(3) . 2_655 no
C152 C153 1.84(3) . . no
C152 C155 1.57(2) . . no
C152 C158 1.08(3) . . no
C153 C154 1.06(3) . . no
C153 C154 1.06(3) . . no
C153 C157 1.78(4) . . no
C153 C157 1.84(4) . 2_566 no
C153 C157 1.84(4) . 2_566 no
C153 C158 1.06(3) . . no
C154 C154 1.75(5) . 2_566 no
C154 C157 1.03(4) . . no
C154 C157 1.08(3) . 2_566 no
C154 C158 1.52(4) . . no
C157 C157 1.19(6) . 2_566 no
C157 C158 1.70(5) . 2_566 no
C59' H56 0.764(14) . . no
C54' H26 1.275(11) . . no
C54' H27 1.418(11) . . no
C54' H54 1.281(10) . . no
C44' H50 1.188(17) . . no
C44' H50 1.188(17) . . no
C44' H51 1.461(17) . . no
